data_1518220
loop_
_publ_author_name
'Bensch, W.'
'Stauber-Reichmuth, G.'
'Reller, A.'
'Oswald, H. R.'

_publ_section_title
;
 Single crystal structure of NH4CuMoS4
;
_journal_name_full 'Revue de Chimie Minerale'
_journal_page_first 503
_journal_page_last 508
_journal_volume 24
_journal_year 1987
_chemical_formula_sum 'Cu H4 Mo N S4'
_chemical_formula_weight 305.784
_space_group_IT_number 82
_symmetry_cell_setting tetragonal
_symmetry_Int_Tables_number 82
_symmetry_space_group_name_Hall 'I -4'
_symmetry_space_group_name_H-M 'I -4'
_cell_angle_alpha 90
_cell_angle_beta 90
_cell_angle_gamma 90
_cell_formula_units_Z 4
_cell_length_a 8.005(1)
_cell_length_b 8.005(1)
_cell_length_c 5.399(2)
_cell_volume 345.97(14)
_diffrn_ambient_temperature 293
_diffrn_radiation_probe x-ray
_diffrn_radiation_type MoK\a
_diffrn_radiation_wavelength 0.71069
_exptl_absorpt_coefficient_mu 6.06
_exptl_crystal_density_diffrn 2.95
_refine_ls_number_reflns 326
_refine_ls_R_factor_gt 0.031
_refine_ls_wR_factor_gt 0.036
_cod_data_source_file RCM-1987-24-503-508.cif
_cod_data_source_block NH4CuMoS4
_cod_original_cell_volume 345.97(15)
_cod_original_formula_sum 'H4 Cu Mo N S4'
_cod_database_code 1518220

loop_
_symmetry_equiv_pos_site_id
_symmetry_equiv_pos_as_xyz
1 x,y,z
2 y,-x,-z
3 -x,-y,z
4 -y,x,-z
5 1/2+x,1/2+y,1/2+z
6 1/2+y,1/2-x,1/2-z
7 1/2-x,1/2-y,1/2+z
8 1/2-y,1/2+x,1/2-z

loop_
_atom_site_aniso_label
_atom_site_aniso_U_11
_atom_site_aniso_U_22
_atom_site_aniso_U_33
_atom_site_aniso_U_23
_atom_site_aniso_U_13
_atom_site_aniso_U_12
Mo1 0.0170(10) 0.0170(10) 0.013(2) 0.0000 0.0000 0.0000
Cu2 0.027(2) 0.027(2) 0.008(2) 0.0000 0.0000 0.0000
Mo2 0.027(2) 0.027(2) 0.008(2) 0.0000 0.0000 0.0000
S 0.0234(2) 0.0301(2) 0.0230(10) 0.0006(7) -0.0009(8) -0.0057(9)
Cu1 0.0170(10) 0.0170(10) 0.013(2) 0.0000 0.0000 0.0000
N 0.035(4) 0.035(4) 0.073(10) 0.0000 0.0000 0.0000

loop_
_atom_site_label
_atom_site_type_symbol
_atom_site_thermal_displace_type
_atom_site_fract_x
_atom_site_fract_y
_atom_site_fract_z
_atom_site_occupancy
_atom_site_U_iso_or_equiv
Mo1 Mo Uani 0.00000 0.00000 0.00000 0.53(5) 0.0157(8)
Cu2 Cu Uani 0.00000 0.00000 0.50000 0.60(5) 0.0207(12)
Mo2 Mo Uani 0.00000 0.00000 0.50000 0.40(5) 0.0207(12)
S S Uani 0.1958(2) 0.1113(2) 0.2410(10) 1.000 0.0255(3)
Cu1 Cu Uani 0.00000 0.00000 0.00000 0.47(5) 0.0157(8)
N N Uani 0.00000 0.50000 0.25000 1.000 0.048(4)

loop_
_atom_type_symbol
_atom_type_description
_atom_type_scat_dispersion_real
_atom_type_scat_dispersion_imag
_atom_type_scat_source
Cu Cu 0.3201 1.2651 ' International Tables Vol C Tables 4.2.6.8 and 6.1.1.4'
Mo Mo -1.6832 0.6857 ' International Tables Vol C Tables 4.2.6.8 and 6.1.1.4'
N N 0.0061 0.0033 ' International Tables Vol C Tables 4.2.6.8 and 6.1.1.4'
S S 0.1246 0.1234 ' International Tables Vol C Tables 4.2.6.8 and 6.1.1.4'

loop_
_geom_angle_atom_site_label_1
_geom_angle_atom_site_label_2
_geom_angle_atom_site_label_3
_geom_angle
_geom_angle_site_symmetry_1
_geom_angle_site_symmetry_3
_geom_angle_publ_flag
S Mo1 S 110.03(10) . 2_555 yes
S Mo1 S 108.36(16) . 3_555 yes
S Mo1 S 110.03(10) . 4_555 yes
S Mo1 S 110.03(10) 2_555 3_555 yes
S Mo1 S 108.36(16) 2_555 4_555 yes
S Mo1 S 110.03(10) 3_555 4_555 yes
S Mo2 S 104.41(16) . 3_555 yes
S Mo2 S 112.06(9) . 4_556 yes
S Mo2 S 112.06(9) 2_556 3_555 yes
S Mo2 S 104.41(16) 2_556 4_556 yes
S Mo2 S 112.06(9) 3_555 4_556 yes
S Mo2 S 112.06(9) . 2_556 yes
S Cu1 S 110.03(10) . 2_555 yes
S Cu1 S 110.03(10) 2_555 3_555 yes
S Cu1 S 108.36(16) 2_555 4_555 yes
S Cu1 S 110.03(10) 3_555 4_555 yes
S Cu1 S 108.36(16) . 3_555 yes
S Cu1 S 110.03(10) . 4_555 yes
S Cu2 S 112.06(9) 3_555 4_556 yes
S Cu2 S 112.06(9) 2_556 3_555 yes
S Cu2 S 104.41(16) 2_556 4_556 yes
S Cu2 S 112.06(9) . 2_556 yes
S Cu2 S 104.41(16) . 3_555 yes
S Cu2 S 112.06(9) . 4_556 yes

loop_
_geom_bond_atom_site_label_1
_geom_bond_atom_site_label_2
_geom_bond_distance
_geom_bond_site_symmetry_2
_geom_bond_publ_flag
Mo1 S 2.223(4) . yes
Mo1 S 2.223(4) 2_555 yes
Mo1 S 2.223(4) 3_555 yes
Mo1 S 2.223(4) 4_555 yes
Mo2 S 2.282(4) 4_556 yes
Mo2 S 2.282(4) . yes
Mo2 S 2.282(4) 2_556 yes
Mo2 S 2.282(4) 3_555 yes
Cu1 S 2.223(4) . yes
Cu1 S 2.223(4) 2_555 yes
Cu1 S 2.223(4) 3_555 yes
Cu1 S 2.223(4) 4_555 yes
Cu2 S 2.282(4) . yes
Cu2 S 2.282(4) 3_555 yes
Cu2 S 2.282(4) 4_556 yes
Cu2 S 2.282(4) 2_556 yes

loop_
_geom_torsion_atom_site_label_1
_geom_torsion_atom_site_label_2
_geom_torsion_atom_site_label_3
_geom_torsion_atom_site_label_4
_geom_torsion
_geom_torsion_site_symmetry_1
_geom_torsion_site_symmetry_3
_geom_torsion_publ_flag
S Mo1 S Cu2 -120.34(12) 2_555 . no
S Mo1 S Cu2 0.00(5) 3_555 . no
S Mo1 S Cu2 120.34(12) 4_555 . no
S Mo1 S Cu2 0.00(7) . 3_555 no
S Cu2 S Mo1 121.50(11) 2_556 . no
S Cu2 S Mo1 0.00(6) 3_555 . no
S Cu2 S Mo1 -121.50(11) 4_556 . no
S Cu2 S Mo1 0.00(7) . 3_555 no
